data_4067797
loop_
_publ_author_name
'Bertrand, Guillaume'
'Tortech, Ludovic'
'Fichou, Denis'
'Malacria, Max'
'Aubert, Corinne'
'Gandon, Vincent'

_publ_section_title
;
 An Improved Protocol for the Synthesis of [(\h4-C4R4)Co(\h5-C5H5)]
 Complexes
;
_journal_issue 1
_journal_name_full Organometallics
_journal_page_first 126
_journal_paper_doi 10.1021/om200662g
_journal_volume 31
_journal_year 2012
_chemical_formula_moiety 'C57 H41 Co'
_chemical_formula_sum 'C57 H41 Co'
_chemical_formula_weight 784.83
_chemical_name_systematic
;
 ?
;
_space_group_IT_number 14
_symmetry_cell_setting monoclinic
_symmetry_Int_Tables_number 14
_symmetry_space_group_name_Hall '-P 2yn'
_symmetry_space_group_name_H-M 'P 1 21/n 1'
_atom_sites_solution_hydrogens geom
_atom_sites_solution_primary direct
_atom_sites_solution_secondary difmap
_audit_creation_method SHELXL-97
_cell_angle_alpha 90.00
_cell_angle_beta 94.45(4)
_cell_angle_gamma 90.00
_cell_formula_units_Z 4
_cell_length_a 17.906(11)
_cell_length_b 11.782(7)
_cell_length_c 22.282(13)
_cell_measurement_reflns_used 5278
_cell_measurement_temperature 296(2)
_cell_measurement_theta_max 24.8
_cell_measurement_theta_min 2.5
_cell_volume 4687(5)
_computing_cell_refinement 'Bruker SAINT'
_computing_data_collection 'Bruker APEX2'
_computing_data_reduction 'Bruker SAINT'
_computing_molecular_graphics 'DIAMOND. Crystal Impact GbR, Bonn, Germany'
_computing_publication_material 'WinGX publication routines (Farrugia, 1999)'
_computing_structure_refinement 'SHELXL-97 (Sheldrick, 2008)'
_computing_structure_solution 'SIR92 (Giacovazzo et al, 1993)'
_diffrn_ambient_temperature 296(2)
_diffrn_measured_fraction_theta_full 0.975
_diffrn_measured_fraction_theta_max 0.975
_diffrn_measurement_device_type 'Bruker APEX-II CCD'
_diffrn_measurement_method '\f and \w scans'
_diffrn_radiation_monochromator graphite
_diffrn_radiation_source 'fine-focus sealed tube'
_diffrn_radiation_type MoK\a
_diffrn_radiation_wavelength 0.71073
_diffrn_reflns_av_R_equivalents 0.0265
_diffrn_reflns_av_sigmaI/netI 0.0265
_diffrn_reflns_limit_h_max 20
_diffrn_reflns_limit_h_min -23
_diffrn_reflns_limit_k_max 15
_diffrn_reflns_limit_k_min -15
_diffrn_reflns_limit_l_max 28
_diffrn_reflns_limit_l_min -29
_diffrn_reflns_number 50477
_diffrn_reflns_theta_full 27.77
_diffrn_reflns_theta_max 27.76
_diffrn_reflns_theta_min 2.23
_diffrn_standards_number 0
_exptl_absorpt_coefficient_mu 0.400
_exptl_absorpt_correction_T_max 0.745
_exptl_absorpt_correction_T_min 0.696
_exptl_absorpt_correction_type multi-scan
_exptl_absorpt_process_details
;
SADABS, Bruker AXS Inc., Madison, 
Wisconsin, USA. 
;
_exptl_crystal_colour orange
_exptl_crystal_density_diffrn 1.112
_exptl_crystal_density_method 'not measured'
_exptl_crystal_description block
_exptl_crystal_F_000 1640
_exptl_crystal_size_max 0.27
_exptl_crystal_size_mid 0.22
_exptl_crystal_size_min 0.13
_refine_diff_density_max 0.964
_refine_diff_density_min -0.300
_refine_diff_density_rms 0.092
_refine_ls_extinction_method none
_refine_ls_goodness_of_fit_ref 1.067
_refine_ls_hydrogen_treatment constr
_refine_ls_matrix_type full
_refine_ls_number_parameters 523
_refine_ls_number_reflns 10785
_refine_ls_number_restraints 0
_refine_ls_restrained_S_all 1.067
_refine_ls_R_factor_all 0.0908
_refine_ls_R_factor_gt 0.0630
_refine_ls_shift/su_max 0.018
_refine_ls_shift/su_mean 0.002
_refine_ls_structure_factor_coef Fsqd
_refine_ls_weighting_details 'calc w=1/[\s^2^(Fo^2^)+(0.1461P)^2^+1.0385P] where P=(Fo^2^+2Fc^2^)/3'
_refine_ls_weighting_scheme calc
_refine_ls_wR_factor_gt 0.1937
_refine_ls_wR_factor_ref 0.2260
_reflns_number_gt 7485
_reflns_number_total 10785
_reflns_threshold_expression >2\s(I)
_cod_data_source_file om200662g_si_003.cif
_cod_data_source_block gb12_0m
_cod_original_sg_symbol_H-M 'P 21/n'
_cod_database_code 4067797

loop_
_symmetry_equiv_pos_as_xyz
'x, y, z'
'-x+1/2, y+1/2, -z+1/2'
'-x, -y, -z'
'x-1/2, -y-1/2, z-1/2'

loop_
_atom_site_label
_atom_site_type_symbol
_atom_site_fract_x
_atom_site_fract_y
_atom_site_fract_z
_atom_site_U_iso_or_equiv
_atom_site_adp_type
_atom_site_occupancy
_atom_site_symmetry_multiplicity
_atom_site_calc_flag
_atom_site_refinement_flags
Co1 Co 0.95386(2) 0.17452(3) 0.842738(15) 0.04610(15) Uani 1 1 d .
C1 C 0.97160(14) 0.0141(2) 0.86404(11) 0.0427(5) Uani 1 1 d .
C2 C 0.95309(14) 0.0808(2) 0.91612(11) 0.0411(5) Uani 1 1 d .
C3 C 1.02381(14) 0.1440(2) 0.91383(11) 0.0424(5) Uani 1 1 d .
C4 C 1.04285(14) 0.0778(2) 0.86217(11) 0.0431(5) Uani 1 1 d .
C5 C 0.94149(14) -0.0851(2) 0.83190(11) 0.0433(5) Uani 1 1 d .
C6 C 0.94882(16) -0.0979(2) 0.77074(12) 0.0511(6) Uani 1 1 d .
H6 H 0.9713 -0.0405 0.7499 0.061 Uiso 1 1 calc R
C7 C 0.92388(16) -0.1925(2) 0.74064(12) 0.0518(6) Uani 1 1 d .
H7 H 0.9295 -0.1981 0.6996 0.062 Uiso 1 1 calc R
C8 C 0.89014(14) -0.2816(2) 0.76969(11) 0.0458(6) Uani 1 1 d .
C9 C 0.88257(14) -0.2689(2) 0.83031(12) 0.0468(6) Uani 1 1 d .
H9 H 0.8597 -0.3262 0.8510 0.056 Uiso 1 1 calc R
C10 C 0.90795(15) -0.1738(2) 0.86091(12) 0.0448(6) Uani 1 1 d .
H10 H 0.9026 -0.1685 0.9020 0.054 Uiso 1 1 calc R
C11 C 0.86464(16) -0.3852(2) 0.73670(13) 0.0515(6) Uani 1 1 d .
C12 C 0.9031(2) -0.4253(3) 0.68939(15) 0.0698(9) Uani 1 1 d .
H12 H 0.9451 -0.3870 0.6779 0.084 Uiso 1 1 calc R
C13 C 0.8783(3) -0.5232(4) 0.65928(19) 0.0895(12) Uani 1 1 d .
H13 H 0.9045 -0.5504 0.6278 0.107 Uiso 1 1 calc R
C14 C 0.8170(3) -0.5799(3) 0.6749(2) 0.0873(13) Uani 1 1 d .
H14 H 0.8007 -0.6443 0.6535 0.105 Uiso 1 1 calc R
C15 C 0.7789(2) -0.5424(3) 0.72193(19) 0.0778(10) Uani 1 1 d .
H15 H 0.7372 -0.5819 0.7331 0.093 Uiso 1 1 calc R
C16 C 0.80251(18) -0.4458(3) 0.75264(16) 0.0634(8) Uani 1 1 d .
H16 H 0.7764 -0.4207 0.7846 0.076 Uiso 1 1 calc R
C17 C 0.89176(14) 0.0802(2) 0.95624(11) 0.0419(5) Uani 1 1 d .
C18 C 0.82012(15) 0.0388(2) 0.93839(12) 0.0472(6) Uani 1 1 d .
H18 H 0.8109 0.0088 0.8999 0.057 Uiso 1 1 calc R
C19 C 0.76284(15) 0.0412(2) 0.97648(13) 0.0502(6) Uani 1 1 d .
H19 H 0.7162 0.0117 0.9635 0.060 Uiso 1 1 calc R
C20 C 0.77393(16) 0.0872(2) 1.03376(12) 0.0507(6) Uani 1 1 d .
C21 C 0.84489(16) 0.1288(3) 1.05103(12) 0.0532(6) Uani 1 1 d .
H21 H 0.8536 0.1609 1.0891 0.064 Uiso 1 1 calc R
C22 C 0.90327(16) 0.1245(2) 1.01370(12) 0.0504(6) Uani 1 1 d .
H22 H 0.9504 0.1515 1.0274 0.061 Uiso 1 1 calc R
C23 C 0.71242(18) 0.0907(3) 1.07531(14) 0.0644(8) Uani 1 1 d .
C24 C 0.6661(2) -0.0018(4) 1.0812(2) 0.0972(14) Uani 1 1 d .
H24 H 0.6730 -0.0676 1.0592 0.117 Uiso 1 1 calc R
C25 C 0.6084(3) 0.0039(6) 1.1209(3) 0.130(2) Uani 1 1 d .
H25 H 0.5771 -0.0585 1.1240 0.155 Uiso 1 1 calc R
C26 C 0.5975(3) 0.0940(7) 1.1534(3) 0.126(2) Uani 1 1 d .
H26 H 0.5588 0.0959 1.1790 0.152 Uiso 1 1 calc R
C27 C 0.6433(3) 0.1843(6) 1.1492(2) 0.120(2) Uani 1 1 d .
H27 H 0.6362 0.2482 1.1727 0.144 Uiso 1 1 calc R
C28 C 0.7014(2) 0.1839(4) 1.1103(2) 0.0938(14) Uani 1 1 d .
H28 H 0.7323 0.2469 1.1083 0.113 Uiso 1 1 calc R
C29 C 1.06886(13) 0.2225(2) 0.95209(11) 0.0408(5) Uani 1 1 d .
C30 C 1.03965(15) 0.3193(2) 0.97677(12) 0.0462(6) Uani 1 1 d .
H30 H 0.9886 0.3343 0.9709 0.055 Uiso 1 1 calc R
C31 C 1.08570(15) 0.3931(2) 1.00989(12) 0.0475(6) Uani 1 1 d .
H31 H 1.0649 0.4570 1.0266 0.057 Uiso 1 1 calc R
C32 C 1.16266(15) 0.3750(2) 1.01913(11) 0.0456(6) Uani 1 1 d .
C33 C 1.19159(15) 0.2749(2) 0.99688(13) 0.0510(6) Uani 1 1 d .
H33 H 1.2423 0.2584 1.0042 0.061 Uiso 1 1 calc R
C34 C 1.14533(15) 0.2007(2) 0.96426(13) 0.0501(6) Uani 1 1 d .
H34 H 1.1654 0.1342 0.9499 0.060 Uiso 1 1 calc R
C35 C 1.21336(17) 0.4608(2) 1.04820(12) 0.0529(6) Uani 1 1 d .
C36 C 1.2739(2) 0.4312(3) 1.08739(16) 0.0735(9) Uani 1 1 d .
H36 H 1.2821 0.3554 1.0974 0.088 Uiso 1 1 calc R
C37 C 1.3227(3) 0.5136(4) 1.1119(2) 0.0979(14) Uani 1 1 d .
H37 H 1.3633 0.4931 1.1382 0.118 Uiso 1 1 calc R
C38 C 1.3105(3) 0.6253(4) 1.0971(2) 0.1049(16) Uani 1 1 d .
H38 H 1.3428 0.6806 1.1139 0.126 Uiso 1 1 calc R
C39 C 1.2523(3) 0.6560(3) 1.0585(2) 0.0967(14) Uani 1 1 d .
H39 H 1.2449 0.7320 1.0483 0.116 Uiso 1 1 calc R
C40 C 1.2032(2) 0.5737(3) 1.03409(16) 0.0689(8) Uani 1 1 d .
H40 H 1.1629 0.5954 1.0078 0.083 Uiso 1 1 calc R
C41 C 1.10866(15) 0.0733(2) 0.82673(11) 0.0450(5) Uani 1 1 d .
C42 C 1.15099(17) 0.1707(2) 0.81806(14) 0.0543(7) Uani 1 1 d .
H42 H 1.1377 0.2386 0.8357 0.065 Uiso 1 1 calc R
C43 C 1.21211(18) 0.1684(2) 0.78392(15) 0.0568(7) Uani 1 1 d .
H43 H 1.2394 0.2346 0.7797 0.068 Uiso 1 1 calc R
C44 C 1.23395(15) 0.0704(2) 0.75576(12) 0.0483(6) Uani 1 1 d .
C45 C 1.19238(17) -0.0263(2) 0.76564(14) 0.0539(7) Uani 1 1 d .
H45 H 1.2060 -0.0944 0.7485 0.065 Uiso 1 1 calc R
C46 C 1.13132(16) -0.0250(2) 0.80012(13) 0.0506(6) Uani 1 1 d .
H46 H 1.1051 -0.0919 0.8054 0.061 Uiso 1 1 calc R
C47 C 1.29704(16) 0.0702(2) 0.71623(12) 0.0506(6) Uani 1 1 d .
C48 C 1.35736(18) 0.1447(3) 0.72427(16) 0.0639(8) Uani 1 1 d .
H48 H 1.3594 0.1951 0.7565 0.077 Uiso 1 1 calc R
C49 C 1.41462(18) 0.1458(3) 0.68554(17) 0.0710(9) Uani 1 1 d .
H49 H 1.4540 0.1970 0.6919 0.085 Uiso 1 1 calc R
C50 C 1.4132(2) 0.0729(3) 0.63874(17) 0.0752(10) Uani 1 1 d .
H50 H 1.4512 0.0737 0.6126 0.090 Uiso 1 1 calc R
C51 C 1.3552(2) -0.0022(3) 0.63035(17) 0.0818(11) Uani 1 1 d .
H51 H 1.3547 -0.0541 0.5989 0.098 Uiso 1 1 calc R
C52 C 1.2967(2) -0.0022(3) 0.66818(15) 0.0682(9) Uani 1 1 d .
H52 H 1.2569 -0.0522 0.6606 0.082 Uiso 1 1 calc R
C53 C 0.9008(3) 0.3276(3) 0.83382(19) 0.0909(14) Uani 1 1 d .
H53 H 0.8934 0.3774 0.8652 0.109 Uiso 1 1 calc R
C54 C 0.8510(2) 0.2420(3) 0.81222(17) 0.0747(9) Uani 1 1 d .
H54 H 0.8048 0.2251 0.8266 0.090 Uiso 1 1 calc R
C55 C 0.8829(2) 0.1879(3) 0.76622(17) 0.0732(9) Uani 1 1 d .
H55 H 0.8621 0.1272 0.7441 0.088 Uiso 1 1 calc R
C56 C 0.9522(2) 0.2389(4) 0.75772(16) 0.0790(10) Uani 1 1 d .
H56 H 0.9842 0.2177 0.7288 0.095 Uiso 1 1 calc R
C57 C 0.9653(3) 0.3250(3) 0.7989(2) 0.0821(11) Uani 1 1 d .
H57 H 1.0071 0.3719 0.8032 0.098 Uiso 1 1 calc R

loop_
_atom_site_aniso_label
_atom_site_aniso_U_11
_atom_site_aniso_U_22
_atom_site_aniso_U_33
_atom_site_aniso_U_23
_atom_site_aniso_U_13
_atom_site_aniso_U_12
Co1 0.0527(2) 0.0420(2) 0.0435(2) 0.00512(13) 0.00305(16) -0.00043(14)
C1 0.0458(13) 0.0427(13) 0.0401(12) 0.0026(10) 0.0058(10) -0.0020(10)
C2 0.0445(13) 0.0392(12) 0.0395(12) 0.0029(10) 0.0024(10) 0.0000(10)
C3 0.0471(13) 0.0382(12) 0.0423(12) 0.0018(10) 0.0064(10) 0.0016(10)
C4 0.0506(14) 0.0350(12) 0.0442(13) -0.0002(10) 0.0067(10) -0.0017(10)
C5 0.0450(13) 0.0420(13) 0.0428(12) 0.0008(10) 0.0037(10) 0.0002(10)
C6 0.0637(16) 0.0491(14) 0.0409(13) 0.0052(11) 0.0063(11) -0.0095(12)
C7 0.0605(16) 0.0556(16) 0.0388(13) 0.0003(11) 0.0012(11) -0.0035(12)
C8 0.0446(13) 0.0448(13) 0.0467(13) -0.0015(11) -0.0048(10) 0.0018(11)
C9 0.0479(14) 0.0421(13) 0.0508(14) 0.0030(11) 0.0068(11) -0.0026(11)
C10 0.0502(14) 0.0461(14) 0.0388(12) 0.0003(10) 0.0087(10) 0.0006(11)
C11 0.0547(15) 0.0430(14) 0.0549(15) -0.0035(11) -0.0086(12) 0.0044(12)
C12 0.073(2) 0.069(2) 0.0660(19) -0.0171(16) -0.0043(16) 0.0032(16)
C13 0.108(3) 0.076(2) 0.081(3) -0.032(2) -0.014(2) 0.018(2)
C14 0.104(3) 0.0498(18) 0.100(3) -0.0154(19) -0.042(2) 0.003(2)
C15 0.079(2) 0.0557(19) 0.094(3) 0.0001(18) -0.023(2) -0.0108(17)
C16 0.0601(18) 0.0543(17) 0.073(2) -0.0032(14) -0.0131(15) -0.0047(14)
C17 0.0479(13) 0.0385(12) 0.0393(12) 0.0041(10) 0.0042(10) -0.0005(10)
C18 0.0503(14) 0.0451(13) 0.0460(14) -0.0049(11) 0.0021(11) 0.0002(11)
C19 0.0449(14) 0.0485(14) 0.0575(16) -0.0053(12) 0.0056(11) -0.0022(11)
C20 0.0526(15) 0.0490(14) 0.0517(15) 0.0012(11) 0.0116(12) 0.0047(12)
C21 0.0612(17) 0.0582(16) 0.0410(13) -0.0021(12) 0.0086(12) 0.0003(13)
C22 0.0525(15) 0.0559(16) 0.0429(13) 0.0015(11) 0.0033(11) -0.0068(12)
C23 0.0593(18) 0.078(2) 0.0576(17) -0.0045(15) 0.0164(14) 0.0065(15)
C24 0.090(3) 0.103(3) 0.105(3) 0.002(2) 0.049(2) -0.007(2)
C25 0.108(4) 0.161(5) 0.129(5) -0.002(4) 0.067(4) -0.013(4)
C26 0.084(3) 0.203(7) 0.099(4) -0.021(4) 0.043(3) 0.010(4)
C27 0.097(3) 0.183(6) 0.083(3) -0.044(3) 0.028(3) 0.025(4)
C28 0.082(3) 0.123(4) 0.078(3) -0.032(2) 0.016(2) 0.009(2)
C29 0.0449(13) 0.0372(12) 0.0410(12) 0.0015(9) 0.0064(10) -0.0017(10)
C30 0.0438(13) 0.0453(14) 0.0501(14) -0.0019(11) 0.0073(11) 0.0022(10)
C31 0.0546(15) 0.0402(13) 0.0488(14) -0.0038(10) 0.0113(11) 0.0038(11)
C32 0.0556(15) 0.0401(13) 0.0413(13) 0.0009(10) 0.0040(11) -0.0037(11)
C33 0.0455(14) 0.0479(14) 0.0585(16) -0.0008(12) -0.0033(11) 0.0061(11)
C34 0.0533(15) 0.0376(12) 0.0591(16) -0.0041(11) 0.0019(12) 0.0082(11)
C35 0.0629(17) 0.0511(15) 0.0442(14) -0.0019(11) 0.0017(12) -0.0061(12)
C36 0.086(2) 0.066(2) 0.066(2) 0.0061(16) -0.0156(17) -0.0133(17)
C37 0.101(3) 0.106(3) 0.081(3) 0.009(2) -0.035(2) -0.029(3)
C38 0.135(4) 0.083(3) 0.090(3) -0.001(2) -0.030(3) -0.049(3)
C39 0.132(4) 0.057(2) 0.096(3) -0.0036(19) -0.024(3) -0.026(2)
C40 0.085(2) 0.0494(16) 0.070(2) -0.0029(14) -0.0091(17) -0.0082(15)
C41 0.0504(14) 0.0399(12) 0.0452(13) -0.0017(10) 0.0072(11) -0.0030(11)
C42 0.0630(17) 0.0376(13) 0.0649(18) -0.0105(11) 0.0222(14) -0.0070(12)
C43 0.0658(18) 0.0401(14) 0.0677(18) -0.0095(12) 0.0257(14) -0.0126(12)
C44 0.0523(15) 0.0456(14) 0.0479(14) -0.0019(11) 0.0102(11) -0.0017(11)
C45 0.0632(17) 0.0391(13) 0.0615(17) -0.0079(12) 0.0174(13) 0.0005(12)
C46 0.0588(16) 0.0356(12) 0.0587(16) -0.0015(11) 0.0137(12) -0.0058(11)
C47 0.0536(15) 0.0468(14) 0.0530(15) 0.0006(11) 0.0138(12) 0.0024(12)
C48 0.0562(17) 0.0672(18) 0.070(2) -0.0130(16) 0.0140(14) -0.0045(14)
C49 0.0526(17) 0.074(2) 0.088(2) 0.0021(18) 0.0180(16) -0.0014(15)
C50 0.072(2) 0.080(2) 0.078(2) 0.0059(19) 0.0357(18) 0.0080(18)
C51 0.104(3) 0.079(2) 0.067(2) -0.0135(18) 0.038(2) -0.001(2)
C52 0.084(2) 0.0660(19) 0.0578(18) -0.0116(15) 0.0252(16) -0.0137(16)
C53 0.135(4) 0.058(2) 0.075(2) 0.0038(17) -0.022(3) 0.039(2)
C54 0.066(2) 0.076(2) 0.080(2) 0.0190(19) -0.0059(17) 0.0148(18)
C55 0.077(2) 0.074(2) 0.064(2) 0.0102(16) -0.0192(17) 0.0023(17)
C56 0.093(3) 0.085(3) 0.0592(19) 0.0269(18) 0.0055(18) 0.006(2)
C57 0.095(3) 0.056(2) 0.092(3) 0.0299(19) -0.011(2) -0.0119(18)

loop_
_atom_type_symbol
_atom_type_description
_atom_type_scat_dispersion_real
_atom_type_scat_dispersion_imag
_atom_type_scat_source
C C 0.0033 0.0016 'International Tables Vol C Tables 4.2.6.8 and 6.1.1.4'
H H 0.0000 0.0000 'International Tables Vol C Tables 4.2.6.8 and 6.1.1.4'
Co Co 0.3494 0.9721 'International Tables Vol C Tables 4.2.6.8 and 6.1.1.4'
Cl Cl 0.1484 0.1585 'International Tables Vol C Tables 4.2.6.8 and 6.1.1.4'

loop_
_geom_angle_atom_site_label_1
_geom_angle_atom_site_label_2
_geom_angle_atom_site_label_3
_geom_angle
C1 Co1 C2 43.50(10)
C1 Co1 C3 63.33(11)
C2 Co1 C3 43.81(10)
C1 Co1 C4 44.14(10)
C2 Co1 C4 63.52(11)
C3 Co1 C4 43.11(10)
C1 Co1 C56 124.86(14)
C2 Co1 C56 167.77(15)
C3 Co1 C56 140.88(14)
C4 Co1 C56 111.77(14)
C1 Co1 C53 159.55(18)
C2 Co1 C53 122.79(16)
C3 Co1 C53 120.05(14)
C4 Co1 C53 152.99(17)
C56 Co1 C53 66.91(18)
C1 Co1 C57 158.20(16)
C2 Co1 C57 152.80(15)
C3 Co1 C57 117.47(14)
C4 Co1 C57 119.71(15)
C56 Co1 C57 39.38(17)
C53 Co1 C57 41.39(19)
C1 Co1 C55 110.62(13)
C2 Co1 C55 133.46(14)
C3 Co1 C55 173.66(13)
C4 Co1 C55 131.46(14)
C56 Co1 C55 40.15(16)
C53 Co1 C55 66.26(16)
C57 Co1 C55 67.29(16)
C1 Co1 C54 124.75(14)
C2 Co1 C54 115.03(13)
C3 Co1 C54 145.65(14)
C4 Co1 C54 166.57(14)
C56 Co1 C54 66.67(16)
C53 Co1 C54 39.98(17)
C57 Co1 C54 68.27(17)
C55 Co1 C54 38.78(15)
C5 C1 C2 136.6(2)
C5 C1 C4 132.9(2)
C2 C1 C4 89.9(2)
C5 C1 Co1 127.38(19)
C2 C1 Co1 68.44(14)
C4 C1 Co1 68.33(14)
C1 C2 C17 135.0(2)
C1 C2 C3 89.7(2)
C17 C2 C3 135.1(2)
C1 C2 Co1 68.06(14)
C17 C2 Co1 124.09(17)
C3 C2 Co1 68.13(14)
C4 C3 C29 130.6(2)
C4 C3 C2 90.7(2)
C29 C3 C2 137.6(2)
C4 C3 Co1 68.62(15)
C29 C3 Co1 129.88(18)
C2 C3 Co1 68.06(14)
C3 C4 C41 133.8(2)
C3 C4 C1 89.7(2)
C41 C4 C1 136.4(2)
C3 C4 Co1 68.27(15)
C41 C4 Co1 124.64(18)
C1 C4 Co1 67.53(15)
C6 C5 C10 116.9(2)
C6 C5 C1 120.8(2)
C10 C5 C1 122.2(2)
C7 C6 C5 121.5(2)
C7 C6 H6 119.3
C5 C6 H6 119.3
C6 C7 C8 121.7(3)
C6 C7 H7 119.1
C8 C7 H7 119.1
C9 C8 C7 117.0(2)
C9 C8 C11 121.8(2)
C7 C8 C11 121.2(2)
C10 C9 C8 121.5(2)
C10 C9 H9 119.2
C8 C9 H9 119.2
C9 C10 C5 121.4(2)
C9 C10 H10 119.3
C5 C10 H10 119.3
C12 C11 C16 118.3(3)
C12 C11 C8 120.4(3)
C16 C11 C8 121.3(3)
C11 C12 C13 119.4(4)
C11 C12 H12 120.3
C13 C12 H12 120.3
C14 C13 C12 121.4(4)
C14 C13 H13 119.3
C12 C13 H13 119.3
C13 C14 C15 120.0(3)
C13 C14 H14 120.0
C15 C14 H14 120.0
C14 C15 C16 119.7(4)
C14 C15 H15 120.1
C16 C15 H15 120.1
C15 C16 C11 121.2(4)
C15 C16 H16 119.4
C11 C16 H16 119.4
C22 C17 C18 117.5(2)
C22 C17 C2 119.8(2)
C18 C17 C2 122.7(2)
C19 C18 C17 121.7(2)
C19 C18 H18 119.2
C17 C18 H18 119.2
C18 C19 C20 120.9(3)
C18 C19 H19 119.5
C20 C19 H19 119.5
C19 C20 C21 117.1(2)
C19 C20 C23 121.5(3)
C21 C20 C23 121.4(3)
C22 C21 C20 122.5(3)
C22 C21 H21 118.8
C20 C21 H21 118.8
C17 C22 C21 120.3(3)
C17 C22 H22 119.9
C21 C22 H22 119.9
C28 C23 C24 117.6(4)
C28 C23 C20 121.5(3)
C24 C23 C20 120.9(3)
C23 C24 C25 119.7(5)
C23 C24 H24 120.1
C25 C24 H24 120.1
C26 C25 C24 122.2(6)
C26 C25 H25 118.9
C24 C25 H25 118.9
C25 C26 C27 118.9(5)
C25 C26 H26 120.6
C27 C26 H26 120.6
C26 C27 C28 121.5(5)
C26 C27 H27 119.3
C28 C27 H27 119.3
C23 C28 C27 120.1(5)
C23 C28 H28 120.0
C27 C28 H28 120.0
C30 C29 C34 117.9(2)
C30 C29 C3 123.0(2)
C34 C29 C3 119.1(2)
C31 C30 C29 120.3(2)
C31 C30 H30 119.8
C29 C30 H30 119.8
C30 C31 C32 121.8(2)
C30 C31 H31 119.1
C32 C31 H31 119.1
C33 C32 C31 117.9(2)
C33 C32 C35 120.2(3)
C31 C32 C35 121.9(2)
C34 C33 C32 120.1(2)
C34 C33 H33 120.0
C32 C33 H33 120.0
C33 C34 C29 121.8(2)
C33 C34 H34 119.1
C29 C34 H34 119.1
C40 C35 C36 118.1(3)
C40 C35 C32 119.8(3)
C36 C35 C32 122.1(3)
C35 C36 C37 120.7(4)
C35 C36 H36 119.6
C37 C36 H36 119.6
C38 C37 C36 119.5(4)
C38 C37 H37 120.2
C36 C37 H37 120.2
C39 C38 C37 120.8(4)
C39 C38 H38 119.6
C37 C38 H38 119.6
C38 C39 C40 119.7(4)
C38 C39 H39 120.1
C40 C39 H39 120.1
C35 C40 C39 121.1(4)
C35 C40 H40 119.5
C39 C40 H40 119.5
C46 C41 C42 116.8(2)
C46 C41 C4 122.5(2)
C42 C41 C4 120.8(2)
C43 C42 C41 121.5(2)
C43 C42 H42 119.3
C41 C42 H42 119.3
C42 C43 C44 122.0(2)
C42 C43 H43 119.0
C44 C43 H43 119.0
C43 C44 C45 116.0(2)
C43 C44 C47 121.7(2)
C45 C44 C47 122.3(2)
C46 C45 C44 122.4(2)
C46 C45 H45 118.8
C44 C45 H45 118.8
C41 C46 C45 121.4(2)
C41 C46 H46 119.3
C45 C46 H46 119.3
C52 C47 C48 116.7(3)
C52 C47 C44 120.5(3)
C48 C47 C44 122.7(3)
C49 C48 C47 121.9(3)
C49 C48 H48 119.1
C47 C48 H48 119.1
C50 C49 C48 120.2(3)
C50 C49 H49 119.9
C48 C49 H49 119.9
C49 C50 C51 119.1(3)
C49 C50 H50 120.4
C51 C50 H50 120.4
C50 C51 C52 121.1(3)
C50 C51 H51 119.5
C52 C51 H51 119.5
C47 C52 C51 121.0(3)
C47 C52 H52 119.5
C51 C52 H52 119.5
C54 C53 C57 108.2(4)
C54 C53 Co1 71.2(2)
C57 C53 Co1 69.3(2)
C54 C53 H53 125.9
C57 C53 H53 125.9
Co1 C53 H53 125.2
C55 C54 C53 107.4(4)
C55 C54 Co1 69.8(2)
C53 C54 Co1 68.8(2)
C55 C54 H54 126.3
C53 C54 H54 126.3
Co1 C54 H54 126.6
C54 C55 C56 109.1(4)
C54 C55 Co1 71.4(2)
C56 C55 Co1 69.4(2)
C54 C55 H55 125.4
C56 C55 H55 125.4
Co1 C55 H55 125.3
C57 C56 C55 109.4(4)
C57 C56 Co1 70.5(2)
C55 C56 Co1 70.4(2)
C57 C56 H56 125.3
C55 C56 H56 125.3
Co1 C56 H56 125.4
C56 C57 C53 105.9(3)
C56 C57 Co1 70.2(2)
C53 C57 Co1 69.26(19)
C56 C57 H57 127.1
C53 C57 H57 127.1
Co1 C57 H57 125.1

loop_
_geom_bond_atom_site_label_1
_geom_bond_atom_site_label_2
_geom_bond_distance
Co1 C1 1.968(3)
Co1 C2 1.974(3)
Co1 C3 1.975(3)
Co1 C4 1.980(3)
Co1 C56 2.038(3)
Co1 C53 2.041(3)
Co1 C57 2.043(3)
Co1 C55 2.052(4)
Co1 C54 2.072(3)
C1 C5 1.453(4)
C1 C2 1.461(4)
C1 C4 1.483(4)
C2 C17 1.469(3)
C2 C3 1.473(4)
C3 C4 1.453(4)
C3 C29 1.458(4)
C4 C41 1.469(4)
C5 C6 1.387(4)
C5 C10 1.389(4)
C6 C7 1.358(4)
C6 H6 0.9300
C7 C8 1.395(4)
C7 H7 0.9300
C8 C9 1.376(4)
C8 C11 1.479(4)
C9 C10 1.371(4)
C9 H9 0.9300
C10 H10 0.9300
C11 C12 1.386(5)
C11 C16 1.391(4)
C12 C13 1.390(5)
C12 H12 0.9300
C13 C14 1.354(6)
C13 H13 0.9300
C14 C15 1.368(6)
C14 H14 0.9300
C15 C16 1.377(5)
C15 H15 0.9300
C16 H16 0.9300
C17 C22 1.383(4)
C17 C18 1.401(4)
C18 C19 1.381(4)
C18 H18 0.9300
C19 C20 1.386(4)
C19 H19 0.9300
C20 C21 1.388(4)
C20 C23 1.493(4)
C21 C22 1.386(4)
C21 H21 0.9300
C22 H22 0.9300
C23 C28 1.370(5)
C23 C24 1.382(6)
C24 C25 1.412(6)
C24 H24 0.9300
C25 C26 1.309(8)
C25 H25 0.9300
C26 C27 1.351(8)
C26 H26 0.9300
C27 C28 1.405(6)
C27 H27 0.9300
C28 H28 0.9300
C29 C30 1.386(4)
C29 C34 1.399(4)
C30 C31 1.374(4)
C30 H30 0.9300
C31 C32 1.394(4)
C31 H31 0.9300
C32 C33 1.394(4)
C32 C35 1.474(4)
C33 C34 1.373(4)
C33 H33 0.9300
C34 H34 0.9300
C35 C40 1.376(4)
C35 C36 1.383(5)
C36 C37 1.388(5)
C36 H36 0.9300
C37 C38 1.370(6)
C37 H37 0.9300
C38 C39 1.348(7)
C38 H38 0.9300
C39 C40 1.391(5)
C39 H39 0.9300
C40 H40 0.9300
C41 C46 1.376(4)
C41 C42 1.397(4)
C42 C43 1.381(4)
C42 H42 0.9300
C43 C44 1.384(4)
C43 H43 0.9300
C44 C45 1.388(4)
C44 C47 1.486(4)
C45 C46 1.384(4)
C45 H45 0.9300
C46 H46 0.9300
C47 C52 1.368(4)
C47 C48 1.393(4)
C48 C49 1.390(4)
C48 H48 0.9300
C49 C50 1.350(5)
C49 H49 0.9300
C50 C51 1.366(6)
C50 H50 0.9300
C51 C52 1.394(5)
C51 H51 0.9300
C52 H52 0.9300
C53 C54 1.407(6)
C53 C57 1.443(7)
C53 H53 0.9300
C54 C55 1.369(5)
C54 H54 0.9300
C55 C56 1.404(5)
C55 H55 0.9300
C56 C57 1.375(6)
C56 H56 0.9300
C57 H57 0.9300
